data_7006486
loop_
_publ_author_name
'Foreman, Mark R. S.'
'Hudson, Michael J.'
'Drew, Michael G. B.'
'Hill, Cl\'ement'
'Madic, Charles'

_publ_section_title
;
 Complexes formed between the quadridentate, heterocyclic molecules
 6,6'-bis-(5,6-dialkyl-1,2,4-triazin-3-yl)-2,2'-bipyridine (BTBP) and
 lanthanides(III): implications for the partitioning of actinides(III)
 and lanthanides(III).
;
_journal_issue 13
_journal_name_full 'Dalton transactions (Cambridge, England : 2003)'
_journal_page_first 1645
_journal_page_last 1653
_journal_paper_doi 10.1039/b511321k
_journal_year 2006
_chemical_formula_sum 'C24 H28 La N11 O10'
_chemical_formula_weight 769.48
_chemical_name_systematic
;
?
;
_space_group_IT_number 13
_symmetry_cell_setting monoclinic
_symmetry_space_group_name_Hall '-P 2yc'
_symmetry_space_group_name_H-M 'P 1 2/c 1'
_atom_sites_solution_hydrogens geom
_atom_sites_solution_primary direct
_atom_sites_solution_secondary difmap
_audit_creation_method SHELXL
_cell_angle_alpha 90.00
_cell_angle_beta 99.885(10)
_cell_angle_gamma 90.00
_cell_formula_units_Z 2
_cell_length_a 8.853(9)
_cell_length_b 12.008(14)
_cell_length_c 15.904(17)
_cell_measurement_temperature 293(2)
_cell_volume 1666(3)
_computing_cell_refinement XDS
_computing_data_collection 'XDS (Kabsch, 1991)'
_computing_data_reduction XDS
_computing_molecular_graphics PLATON(Spek,1994)
_computing_structure_refinement 'SHELXL-93 (Sheldrick, 1993)'
_computing_structure_solution 'SHELXS-86 (Sheldrick, 1990)'
_diffrn_ambient_temperature 293(2)
_diffrn_measured_fraction_theta_full 0.91
_diffrn_measurement_device 'Marresearch Image Plate'
_diffrn_measurement_method '95 frames at 2^o intervals, counting time 2 min.'
_diffrn_radiation_monochromator graphite
_diffrn_radiation_source 'fine-focus sealed tube'
_diffrn_radiation_type MoK\a
_diffrn_radiation_wavelength 0.71073
_diffrn_reflns_av_R_equivalents 0.1598
_diffrn_reflns_av_sigmaI/netI 0.1520
_diffrn_reflns_limit_h_max 10
_diffrn_reflns_limit_h_min -10
_diffrn_reflns_limit_k_max 14
_diffrn_reflns_limit_k_min -14
_diffrn_reflns_limit_l_max 18
_diffrn_reflns_limit_l_min -18
_diffrn_reflns_number 9415
_diffrn_reflns_theta_full 25.91
_diffrn_reflns_theta_max 25.91
_diffrn_reflns_theta_min 1.70
_exptl_absorpt_coefficient_mu 1.349
_exptl_absorpt_correction_T_max 1.000
_exptl_absorpt_correction_T_min 0.751
_exptl_absorpt_correction_type empirical
_exptl_absorpt_process_details
;
DIFABS, Walker, N. and Stuart, D., Acta Cryst 1983 A39 158.
;
_exptl_crystal_colour yellow
_exptl_crystal_density_diffrn 1.534
_exptl_crystal_description needle
_exptl_crystal_F_000 772
_exptl_crystal_size_max 0.30
_exptl_crystal_size_mid 0.05
_exptl_crystal_size_min 0.05
_refine_diff_density_max 1.717
_refine_diff_density_min -3.810
_refine_diff_density_rms 0.289
_refine_ls_extinction_method none
_refine_ls_goodness_of_fit_all 1.204
_refine_ls_goodness_of_fit_obs 1.266
_refine_ls_matrix_type full
_refine_ls_number_parameters 211
_refine_ls_number_reflns 2945
_refine_ls_number_restraints 0
_refine_ls_restrained_S_all 1.252
_refine_ls_restrained_S_obs 1.266
_refine_ls_R_factor_all 0.1462
_refine_ls_R_factor_obs 0.1063
_refine_ls_shift/esd_max 0.029
_refine_ls_shift/esd_mean 0.001
_refine_ls_structure_factor_coef Fsqd
_refine_ls_weighting_details
;
w=1/[\s^2^(Fo^2^)+(0.0001P)^2^+ 51.9991P] where P=(Fo^2^+2Fc^2^)/3
;
_refine_ls_weighting_scheme calc
_refine_ls_wR_factor_all 0.2517
_refine_ls_wR_factor_obs 0.2186
_reflns_number_observed 2209
_reflns_number_total 2946
_reflns_observed_criterion >2sigma(I)
_cod_data_source_file b511321k.txt
_cod_data_source_block La
_cod_original_cell_volume 1665.6(31)
_cod_original_sg_symbol_H-M P2/c
_cod_database_code 7006486

loop_
_symmetry_equiv_pos_as_xyz
'x, y, z'
'x, -y, z+1/2'
'-x, -y, -z'
'-x, y, -z-1/2'

loop_
_atom_site_aniso_label
_atom_site_aniso_U_11
_atom_site_aniso_U_22
_atom_site_aniso_U_33
_atom_site_aniso_U_23
_atom_site_aniso_U_13
_atom_site_aniso_U_12
La1 0.0217(6) 0.0098(5) 0.0167(6) 0.000 0.0052(4) 0.000
N1 0.058(10) 0.010(8) 0.054(10) 0.003(6) 0.018(8) -0.001(6)
N2 0.035(7) 0.038(8) 0.039(8) 0.010(7) 0.009(6) -0.007(8)
C3 0.039(10) 0.032(9) 0.021(9) -0.003(7) 0.003(7) 0.004(8)
N4 0.042(9) 0.035(8) 0.027(8) 0.005(6) 0.008(6) -0.004(7)
C5 0.039(10) 0.050(12) 0.045(11) 0.000(10) 0.009(8) -0.015(10)
C6 0.051(11) 0.046(13) 0.024(10) 0.006(7) 0.012(8) -0.006(8)
C7 0.038(10) 0.021(8) 0.030(9) -0.003(7) 0.008(7) -0.001(7)
N8 0.038(8) 0.026(7) 0.031(8) 0.005(6) 0.009(6) 0.005(6)
C9 0.026(8) 0.007(7) 0.049(10) -0.005(6) 0.006(7) 0.004(6)
C10 0.087(14) 0.007(9) 0.051(11) 0.005(7) 0.034(10) 0.003(8)
C11 0.068(14) 0.037(13) 0.061(13) -0.021(9) 0.025(10) -0.001(9)
C12 0.038(10) 0.047(11) 0.034(10) -0.008(8) 0.004(8) -0.006(8)
C51 0.065(13) 0.069(15) 0.058(13) -0.013(12) 0.030(10) -0.003(13)
C52 0.068(15) 0.116(22) 0.053(14) -0.006(13) 0.042(12) -0.016(14)
C61 0.123(22) 0.041(13) 0.077(17) 0.003(11) 0.062(16) 0.004(13)
C62 0.106(22) 0.060(17) 0.107(22) 0.009(15) 0.054(17) -0.010(15)
O41 0.054(8) 0.085(11) 0.044(8) 0.019(8) 0.007(6) -0.013(9)
O42 0.044(8) 0.090(12) 0.054(9) -0.005(8) -0.001(6) 0.009(8)
N43 0.051(10) 0.047(10) 0.065(12) 0.000(10) -0.020(9) 0.002(9)
O44 0.048(9) 0.163(18) 0.098(13) 0.010(14) -0.029(9) -0.022(12)
O51 0.068(11) 0.030(8) 0.121(14) 0.007(8) -0.010(10) 0.009(7)
N53 0.057(17) 0.021(13) 0.097(20) 0.000 0.031(15) 0.000
O52 0.159(28) 0.008(11) 0.198(31) 0.000 0.021(23) 0.000

loop_
_atom_site_label
_atom_site_type_symbol
_atom_site_fract_x
_atom_site_fract_y
_atom_site_fract_z
_atom_site_U_iso_or_equiv
_atom_site_thermal_displace_type
_atom_site_occupancy
_atom_site_calc_flag
_atom_site_refinement_flags
_atom_site_disorder_group
La1 La 0.0000 0.20910(11) 0.2500 0.0159(3) Uani 1 d S .
N1 N 0.1632(17) 0.3177(10) 0.0780(10) 0.040(4) Uani 1 d . .
N2 N 0.1351(14) 0.2175(13) 0.1100(8) 0.037(3) Uani 1 d . .
C3 C 0.1747(19) 0.1260(14) 0.0733(10) 0.031(4) Uani 1 d . .
N4 N 0.2390(16) 0.1213(12) 0.0028(8) 0.034(3) Uani 1 d . .
C5 C 0.2713(19) 0.2210(17) -0.0284(11) 0.044(4) Uani 1 d . .
C6 C 0.2303(21) 0.3210(14) 0.0093(11) 0.040(5) Uani 1 d . .
C7 C 0.1379(18) 0.0166(12) 0.1089(10) 0.030(4) Uani 1 d . .
N8 N 0.0670(15) 0.0123(10) 0.1772(8) 0.031(3) Uani 1 d . .
C9 C 0.0386(17) -0.0865(11) 0.2120(10) 0.027(4) Uani 1 d . .
C10 C 0.0811(23) -0.1861(11) 0.1777(11) 0.046(5) Uani 1 d . .
H10 H 0.0612 -0.2539 0.2019 0.055 Uiso 1 calc R .
C11 C 0.1529(23) -0.1827(15) 0.1076(13) 0.054(5) Uani 1 d . .
H11 H 0.1811 -0.2485 0.0836 0.064 Uiso 1 calc R .
C12 C 0.1832(20) -0.0811(15) 0.0727(11) 0.040(4) Uani 1 d . .
H12 H 0.2331 -0.0781 0.0258 0.048 Uiso 1 calc R .
C51 C 0.3524(24) 0.2212(19) -0.1027(13) 0.062(6) Uani 1 d . .
H51A H 0.4457 0.2645 -0.0879 0.074 Uiso 1 calc R .
H51B H 0.2882 0.2587 -0.1498 0.074 Uiso 1 calc R .
C52 C 0.3954(26) 0.1048(21) -0.1338(14) 0.075(7) Uani 1 d . .
H52C H 0.4639 0.0682 -0.0889 0.090 Uiso 1 calc R .
H52D H 0.4448 0.1133 -0.1826 0.090 Uiso 1 calc R .
H52E H 0.3042 0.0609 -0.1491 0.090 Uiso 1 calc R .
C61 C 0.2599(32) 0.4284(17) -0.0269(15) 0.075(8) Uani 1 d . .
H61A H 0.3661 0.4292 -0.0348 0.090 Uiso 1 calc R .
H61B H 0.1972 0.4333 -0.0831 0.090 Uiso 1 calc R .
C62 C 0.2334(32) 0.5281(20) 0.0196(17) 0.087(8) Uani 1 d . .
H62C H 0.1305 0.5273 0.0313 0.104 Uiso 1 calc R .
H62D H 0.2475 0.5925 -0.0139 0.104 Uiso 1 calc R .
H62E H 0.3045 0.5305 0.0725 0.104 Uiso 1 calc R .
O41 O 0.1906(15) 0.1982(13) 0.3938(8) 0.061(4) Uani 1 d . .
O42 O 0.2972(14) 0.1869(13) 0.2829(9) 0.064(4) Uani 1 d . .
N43 N 0.3139(19) 0.1981(15) 0.3621(11) 0.058(4) Uani 1 d . .
O44 O 0.4364(17) 0.2119(20) 0.4094(11) 0.108(6) Uani 1 d . .
O51 O -0.1115(18) 0.4072(11) 0.2126(11) 0.076(5) Uani 1 d . .
N53 N 0.0000 0.4599(18) 0.2500 0.056(7) Uani 1 d S .
O52 O 0.0000 0.5639(17) 0.2500 0.123(11) Uani 1 d S .
O100 O 0.5000 0.4135(48) -0.2500 0.109(18) Uiso 0.50 d SP .
O200 O 0.5000 0.4239(41) 0.2500 0.086(14) Uiso 0.50 d SP .

loop_
_atom_type_symbol
_atom_type_description
_atom_type_scat_dispersion_real
_atom_type_scat_dispersion_imag
_atom_type_scat_source
C C 0.0033 0.0016 'International Tables Vol C Tables 4.2.6.8 and 6.1.1.4'
H H 0.0000 0.0000 'International Tables Vol C Tables 4.2.6.8 and 6.1.1.4'
N N 0.0061 0.0033 'International Tables Vol C Tables 4.2.6.8 and 6.1.1.4'
O O 0.0106 0.0060 'International Tables Vol C Tables 4.2.6.8 and 6.1.1.4'
La La -0.2871 2.4523 'International Tables Vol C Tables 4.2.6.8 and 6.1.1.4'

loop_
_geom_angle_atom_site_label_1
_geom_angle_atom_site_label_2
_geom_angle_atom_site_label_3
_geom_angle
_geom_angle_site_symmetry_1
_geom_angle_site_symmetry_3
_geom_angle_publ_flag
O41 La1 O41 174.2(7) . 4_556 ?
O41 La1 O51 71.5(5) . 4_556 ?
O41 La1 O51 114.2(5) 4_556 4_556 ?
O41 La1 O51 114.2(5) . . ?
O41 La1 O51 71.5(5) 4_556 . ?
O51 La1 O51 48.1(7) 4_556 . ?
O41 La1 O42 130.7(4) . 4_556 ?
O41 La1 O42 48.6(4) 4_556 4_556 ?
O51 La1 O42 118.0(5) 4_556 4_556 ?
O51 La1 O42 73.6(5) . 4_556 ?
O41 La1 O42 48.6(4) . . ?
O41 La1 O42 130.7(4) 4_556 . ?
O51 La1 O42 73.6(5) 4_556 . ?
O51 La1 O42 118.0(5) . . ?
O42 La1 O42 168.3(7) 4_556 . ?
O41 La1 N2 114.4(4) . . ?
O41 La1 N2 65.8(4) 4_556 . ?
O51 La1 N2 87.1(5) 4_556 . ?
O51 La1 N2 89.0(5) . . ?
O42 La1 N2 114.3(4) 4_556 . ?
O42 La1 N2 66.1(4) . . ?
O41 La1 N2 65.8(4) . 4_556 ?
O41 La1 N2 114.4(4) 4_556 4_556 ?
O51 La1 N2 89.0(5) 4_556 4_556 ?
O51 La1 N2 87.1(5) . 4_556 ?
O42 La1 N2 66.1(4) 4_556 4_556 ?
O42 La1 N2 114.3(4) . 4_556 ?
N2 La1 N2 175.7(7) . 4_556 ?
O41 La1 N8 75.0(4) . 4_556 ?
O41 La1 N8 100.0(5) 4_556 4_556 ?
O51 La1 N8 142.4(5) 4_556 4_556 ?
O51 La1 N8 141.5(5) . 4_556 ?
O42 La1 N8 73.3(4) 4_556 4_556 ?
O42 La1 N8 96.4(4) . 4_556 ?
N2 La1 N8 122.6(4) . 4_556 ?
N2 La1 N8 61.7(4) 4_556 4_556 ?
O41 La1 N8 100.0(5) . . ?
O41 La1 N8 75.0(4) 4_556 . ?
O51 La1 N8 141.5(5) 4_556 . ?
O51 La1 N8 142.4(5) . . ?
O42 La1 N8 96.4(4) 4_556 . ?
O42 La1 N8 73.3(4) . . ?
N2 La1 N8 61.7(4) . . ?
N2 La1 N8 122.6(4) 4_556 . ?
N8 La1 N8 60.9(5) 4_556 . ?
C6 N1 N2 118.4(14) . . ?
C3 N2 N1 119.8(13) . . ?
C3 N2 La1 121.5(11) . . ?
N1 N2 La1 118.8(11) . . ?
N2 C3 N4 125.9(15) . . ?
N2 C3 C7 118.3(14) . . ?
N4 C3 C7 115.6(15) . . ?
C3 N4 C5 114.7(15) . . ?
N4 C5 C6 120.8(15) . . ?
N4 C5 C51 117.2(18) . . ?
C6 C5 C51 122.0(18) . . ?
N1 C6 C61 119.2(16) . . ?
C5 C6 C61 120.5(16) . . ?
N1 C6 C5 120.3(15) . . ?
N8 C7 C12 120.5(14) . . ?
N8 C7 C3 120.3(13) . . ?
C12 C7 C3 119.2(15) . . ?
C7 N8 C9 120.7(13) . . ?
C7 N8 La1 118.2(9) . . ?
C9 N8 La1 121.0(10) . . ?
N8 C9 C10 120.8(15) . . ?
N8 C9 C9 118.5(9) . 4_556 ?
C10 C9 C9 120.7(9) . 4_556 ?
C11 C10 C9 119.0(14) . . ?
C10 C11 C12 119.9(16) . . ?
C11 C12 C7 119.0(16) . . ?
C5 C51 C52 115.5(19) . . ?
C62 C61 C6 118.3(19) . . ?
N43 O41 La1 97.0(10) . . ?
O44 N43 O42 125.1(20) . . ?
O44 N43 O41 119.0(19) . . ?
O42 N43 O41 115.9(15) . . ?
N43 O42 La1 97.6(10) . . ?
N53 O51 La1 96.8(12) . . ?
O51 N53 O51 118.3(22) 4_556 . ?
O51 N53 O52 120.8(11) 4_556 . ?
O51 N53 O52 120.8(11) . . ?

loop_
_geom_bond_atom_site_label_1
_geom_bond_atom_site_label_2
_geom_bond_distance
_geom_bond_site_symmetry_2
_geom_bond_publ_flag
La1 N2 2.704(13) . ?
La1 N2 2.704(13) 4_556 ?
La1 N8 2.741(13) 4_556 ?
La1 N8 2.741(13) . ?
La1 O41 2.601(12) . ?
La1 O41 2.601(12) 4_556 ?
La1 O51 2.604(13) 4_556 ?
La1 O51 2.604(13) . ?
La1 O42 2.607(13) 4_556 ?
La1 O42 2.607(13) . ?
N1 N2 1.35(2) . ?
C3 N2 1.32(2) . ?
C3 N4 1.34(2) . ?
N4 C5 1.34(2) . ?
C5 C6 1.42(3) . ?
C5 C51 1.48(2) . ?
C6 N1 1.33(2) . ?
C6 C61 1.45(3) . ?
C7 C3 1.49(2) . ?
N8 C7 1.35(2) . ?
N8 C9 1.35(2) . ?
C9 C10 1.39(2) . ?
C9 C9 1.49(3) 4_556 ?
C10 C11 1.38(2) . ?
C11 C12 1.39(2) . ?
C12 C7 1.40(2) . ?
C51 C52 1.55(3) . ?
C61 C62 1.45(3) . ?
O41 N43 1.28(2) . ?
N43 O44 1.22(2) . ?
N43 O42 1.25(2) . ?
O51 N53 1.24(2) . ?
N53 O51 1.24(2) 4_556 ?
N53 O52 1.25(3) . ?
